data_4106214
loop_
_publ_author_name
'Koji Endo'
'Robert H. Grubbs'

_publ_section_title
;
 Chelated Ruthenium Catalysts for Z-Selective Olefin Metathesis
;
_journal_name_full 'Journal of the American Chemical Society'
_journal_page_first 8525
_journal_page_last 8527
_journal_paper_doi 10.1021/ja202818v
_journal_volume 133
_journal_year 2011
_chemical_formula_moiety 'C32 H42 Cl2 N2 O Ru, C H2 Cl2'
_chemical_formula_sum 'C33 H44 Cl4 N2 O Ru'
_chemical_formula_weight 727.57
_chemical_name_systematic
;

 ?

;
_space_group_IT_number 14
_symmetry_cell_setting monoclinic
_symmetry_space_group_name_Hall '-P 2ybc'
_symmetry_space_group_name_H-M 'P 1 21/c 1'
_atom_sites_solution_hydrogens difmap
_atom_sites_solution_primary direct
_atom_sites_solution_secondary difmap
_audit_creation_method SHELXL-97
_cell_angle_alpha 90.00
_cell_angle_beta 100.885(2)
_cell_angle_gamma 90.00
_cell_formula_units_Z 4
_cell_length_a 15.8871(7)
_cell_length_b 8.2831(4)
_cell_length_c 24.9853(11)
_cell_measurement_reflns_used 9823
_cell_measurement_temperature 100(2)
_cell_measurement_theta_max 41.21
_cell_measurement_theta_min 2.60
_cell_volume 3228.8(3)
_computing_cell_refinement 'Bruker SAINT-Plus v7.66A'
_computing_data_collection 'Bruker APEX2 v2009.7-0'
_computing_data_reduction 'Bruker SAINT-Plus v7.66A'
_computing_molecular_graphics 'Bruker XP v5.1'
_computing_publication_material 'Bruker XCIF 2008'
_computing_structure_refinement 'SHELXL-97 (Sheldrick, 2008)'
_computing_structure_solution 'SHELXS-97 (Sheldrick, 2008)'
_diffrn_ambient_temperature 100(2)
_diffrn_measured_fraction_theta_full 0.980
_diffrn_measured_fraction_theta_max 0.980
_diffrn_measurement_device_type 'Bruker KAPPA APEX II'
_diffrn_measurement_method '\w scans; 15 settings'
_diffrn_radiation_monochromator graphite
_diffrn_radiation_source 'fine-focus sealed tube'
_diffrn_radiation_type MoK\a
_diffrn_radiation_wavelength 0.71073
_diffrn_reflns_av_R_equivalents 0.0483
_diffrn_reflns_av_sigmaI/netI 0.0378
_diffrn_reflns_limit_h_max 29
_diffrn_reflns_limit_h_min -29
_diffrn_reflns_limit_k_max 15
_diffrn_reflns_limit_k_min -15
_diffrn_reflns_limit_l_max 46
_diffrn_reflns_limit_l_min -44
_diffrn_reflns_number 130438
_diffrn_reflns_theta_full 42.08
_diffrn_reflns_theta_max 42.08
_diffrn_reflns_theta_min 1.91
_exptl_absorpt_coefficient_mu 0.846
_exptl_absorpt_correction_T_max 0.8836
_exptl_absorpt_correction_T_min 0.8423
_exptl_absorpt_correction_type none
_exptl_crystal_colour 'Dark green'
_exptl_crystal_density_diffrn 1.497
_exptl_crystal_description Blade
_exptl_crystal_F_000 1504
_exptl_crystal_size_max 0.21
_exptl_crystal_size_mid 0.19
_exptl_crystal_size_min 0.15
_refine_diff_density_max 2.024
_refine_diff_density_min -2.177
_refine_diff_density_rms 0.088
_refine_ls_extinction_method none
_refine_ls_goodness_of_fit_ref 1.522
_refine_ls_hydrogen_treatment Unrestrained
_refine_ls_matrix_type 'Full matrix'
_refine_ls_number_parameters 546
_refine_ls_number_reflns 22244
_refine_ls_number_restraints 0
_refine_ls_restrained_S_all 1.522
_refine_ls_R_factor_all 0.0405
_refine_ls_R_factor_gt 0.0280
_refine_ls_shift/su_max 0.007
_refine_ls_shift/su_mean 0.000
_refine_ls_structure_factor_coef Fsqd
_refine_ls_weighting_details w=1/s^2^(Fo^2^)
_refine_ls_weighting_scheme sigma
_refine_ls_wR_factor_gt 0.0498
_refine_ls_wR_factor_ref 0.0508
_reflns_number_gt 17681
_reflns_number_total 22244
_reflns_threshold_expression >2sigma(I)
_cod_data_source_file ja202818v_si_003.cif
_cod_data_source_block kje02
_cod_depositor_comments
;
The following automatic conversions were performed:

'_atom_sites_solution_primary' value 'direct methods' was changed to
'direct'.

'_atom_sites_solution_secondary' value 'Difference Fourier map' was
changed to 'difmap'.

'_atom_sites_solution_hydrogens' value 'Difference Fourier map' was
changed to 'difmap'.

Automatic conversion script
Id: cif_fix_values 6452 2018-10-05 10:23:21Z andrius 
;
_cod_database_code 4106214

loop_
_symmetry_equiv_pos_as_xyz
'x, y, z'
'-x, y+1/2, -z+1/2'
'-x, -y, -z'
'x, -y-1/2, z-1/2'

loop_
_atom_site_label
_atom_site_type_symbol
_atom_site_fract_x
_atom_site_fract_y
_atom_site_fract_z
_atom_site_U_iso_or_equiv
_atom_site_adp_type
_atom_site_occupancy
_atom_site_symmetry_multiplicity
_atom_site_calc_flag
Ru1 Ru 0.768620(4) 0.459976(8) 0.814041(3) 0.00877(1) Uani 1 1 d
Cl1 Cl 0.649017(13) 0.29354(3) 0.818500(9) 0.01471(4) Uani 1 1 d
Cl2 Cl 0.870935(14) 0.64350(3) 0.790157(10) 0.01534(4) Uani 1 1 d
O1 O 0.68672(4) 0.67223(8) 0.83673(3) 0.01236(11) Uani 1 1 d
N1 N 0.82697(5) 0.21660(9) 0.74326(3) 0.01189(13) Uani 1 1 d
N2 N 0.89479(5) 0.18125(9) 0.82689(3) 0.01155(13) Uani 1 1 d
C1 C 0.83600(5) 0.27398(10) 0.79489(3) 0.00977(13) Uani 1 1 d
C2 C 0.88303(7) 0.07670(12) 0.73925(4) 0.01691(17) Uani 1 1 d
C3 C 0.93352(6) 0.05846(12) 0.79669(4) 0.01829(18) Uani 1 1 d
C4 C 0.78175(5) 0.29179(10) 0.69218(3) 0.01083(14) Uani 1 1 d
C5 C 0.74080(6) 0.15888(11) 0.65229(4) 0.01374(15) Uani 1 1 d
C6 C 0.69472(6) 0.23554(12) 0.59867(4) 0.01549(16) Uani 1 1 d
C7 C 0.75930(7) 0.33119(13) 0.57292(4) 0.01854(18) Uani 1 1 d
C8 C 0.79890(6) 0.46564(13) 0.61198(4) 0.01788(17) Uani 1 1 d
C9 C 0.84523(6) 0.39010(12) 0.66563(4) 0.01477(16) Uani 1 1 d
C10 C 0.72783(7) 0.57824(12) 0.62346(4) 0.01966(19) Uani 1 1 d
C11 C 0.66362(6) 0.48139(12) 0.64913(4) 0.01592(17) Uani 1 1 d
C12 C 0.70989(6) 0.40359(11) 0.70259(4) 0.01269(15) Uani 1 1 d
C13 C 0.62375(6) 0.34753(13) 0.61003(4) 0.01743(18) Uani 1 1 d
C14 C 0.92285(5) 0.19098(10) 0.88462(4) 0.01031(14) Uani 1 1 d
C15 C 0.87750(5) 0.10810(10) 0.91885(4) 0.01217(15) Uani 1 1 d
C16 C 0.90459(6) 0.12426(11) 0.97490(4) 0.01395(15) Uani 1 1 d
C17 C 0.97488(6) 0.21815(11) 0.99730(4) 0.01375(15) Uani 1 1 d
C18 C 1.02090(6) 0.29277(11) 0.96197(4) 0.01425(16) Uani 1 1 d
C19 C 0.99644(5) 0.28009(10) 0.90549(4) 0.01192(14) Uani 1 1 d
C20 C 0.80104(6) 0.00523(12) 0.89610(5) 0.01902(19) Uani 1 1 d
C21 C 1.00100(7) 0.23867(13) 1.05805(4) 0.02022(19) Uani 1 1 d
C22 C 1.04554(6) 0.36686(13) 0.86851(4) 0.01802(18) Uani 1 1 d
C23 C 0.80428(5) 0.47160(11) 0.88834(4) 0.01160(14) Uani 1 1 d
C24 C 0.75148(5) 0.56072(10) 0.91944(4) 0.01092(14) Uani 1 1 d
C25 C 0.76128(6) 0.54690(11) 0.97612(4) 0.01338(15) Uani 1 1 d
C26 C 0.70720(6) 0.62864(12) 1.00417(4) 0.01612(17) Uani 1 1 d
C27 C 0.64202(6) 0.72435(12) 0.97550(4) 0.01636(17) Uani 1 1 d
C28 C 0.63038(6) 0.74070(11) 0.91901(4) 0.01425(16) Uani 1 1 d
C29 C 0.68622(5) 0.66071(10) 0.89148(4) 0.01092(14) Uani 1 1 d
C30 C 0.62310(6) 0.77704(12) 0.80278(4) 0.01651(17) Uani 1 1 d
C31 C 0.54156(7) 0.68278(16) 0.78449(5) 0.0263(2) Uani 1 1 d
C32 C 0.66312(8) 0.83892(14) 0.75667(4) 0.0215(2) Uani 1 1 d
H2A H 0.9171(8) 0.0996(14) 0.7128(5) 0.022(3) Uiso 1 1 d
H2B H 0.8498(8) -0.0192(15) 0.7281(5) 0.021(3) Uiso 1 1 d
H3A H 0.9254(9) -0.0446(16) 0.8118(6) 0.032(4) Uiso 1 1 d
H3B H 0.9952(9) 0.0788(15) 0.7998(5) 0.028(4) Uiso 1 1 d
H5A H 0.7832(7) 0.0849(13) 0.6439(5) 0.013(3) Uiso 1 1 d
H5B H 0.6998(7) 0.0985(12) 0.6685(4) 0.006(3) Uiso 1 1 d
H6 H 0.6707(7) 0.1508(13) 0.5757(5) 0.008(3) Uiso 1 1 d
H7A H 0.7312(8) 0.3808(15) 0.5407(5) 0.025(3) Uiso 1 1 d
H7B H 0.8025(8) 0.2602(13) 0.5643(5) 0.014(3) Uiso 1 1 d
H8 H 0.8375(8) 0.5262(14) 0.5971(5) 0.018(3) Uiso 1 1 d
H9A H 0.8684(7) 0.4696(13) 0.6904(5) 0.013(3) Uiso 1 1 d
H9B H 0.8916(8) 0.3211(14) 0.6585(5) 0.018(3) Uiso 1 1 d
H10A H 0.7507(8) 0.6615(15) 0.6478(5) 0.022(3) Uiso 1 1 d
H10B H 0.7001(8) 0.6268(15) 0.5895(5) 0.023(3) Uiso 1 1 d
H11 H 0.6199(8) 0.5530(14) 0.6582(5) 0.018(3) Uiso 1 1 d
H12A H 0.7359(8) 0.4934(13) 0.7246(5) 0.015(3) Uiso 1 1 d
H12B H 0.6704(7) 0.3415(13) 0.7189(5) 0.011(3) Uiso 1 1 d
H13A H 0.5836(7) 0.2846(13) 0.6253(5) 0.012(3) Uiso 1 1 d
H13B H 0.5948(8) 0.3945(14) 0.5766(5) 0.021(3) Uiso 1 1 d
H16 H 0.8745(8) 0.0693(14) 0.9973(5) 0.020(3) Uiso 1 1 d
H18 H 1.0695(7) 0.3520(13) 0.9759(5) 0.010(3) Uiso 1 1 d
H20A H 0.7784(9) -0.0454(15) 0.9249(6) 0.027(4) Uiso 1 1 d
H20B H 0.8152(9) -0.0757(16) 0.8722(6) 0.032(4) Uiso 1 1 d
H20C H 0.7565(9) 0.0647(15) 0.8763(5) 0.024(3) Uiso 1 1 d
H21A H 0.9708(10) 0.3281(18) 1.0727(6) 0.044(4) Uiso 1 1 d
H21B H 1.0589(9) 0.2598(16) 1.0681(6) 0.031(4) Uiso 1 1 d
H21C H 0.9907(9) 0.1432(17) 1.0768(6) 0.035(4) Uiso 1 1 d
H22A H 1.0931(9) 0.4217(15) 0.8899(5) 0.026(4) Uiso 1 1 d
H22B H 1.0086(9) 0.4420(17) 0.8489(6) 0.036(4) Uiso 1 1 d
H22C H 1.0670(9) 0.2945(16) 0.8467(6) 0.030(4) Uiso 1 1 d
H23 H 0.8538(8) 0.4201(14) 0.9087(5) 0.021(3) Uiso 1 1 d
H25 H 0.8037(8) 0.4820(14) 0.9936(5) 0.017(3) Uiso 1 1 d
H26 H 0.7118(8) 0.6194(15) 1.0410(5) 0.023(3) Uiso 1 1 d
H27 H 0.6019(8) 0.7795(14) 0.9946(5) 0.019(3) Uiso 1 1 d
H28 H 0.5848(8) 0.8031(14) 0.9008(5) 0.019(3) Uiso 1 1 d
H30 H 0.6096(8) 0.8663(14) 0.8257(5) 0.021(3) Uiso 1 1 d
H31A H 0.5503(9) 0.5933(17) 0.7635(6) 0.031(4) Uiso 1 1 d
H31B H 0.4993(10) 0.7515(17) 0.7627(6) 0.037(4) Uiso 1 1 d
H31C H 0.5200(9) 0.6366(16) 0.8151(6) 0.031(4) Uiso 1 1 d
H32A H 0.7149(10) 0.8933(17) 0.7691(6) 0.041(4) Uiso 1 1 d
H32B H 0.6246(10) 0.9092(17) 0.7370(6) 0.039(4) Uiso 1 1 d
H32C H 0.6732(9) 0.7556(16) 0.7337(5) 0.029(4) Uiso 1 1 d
C41 C 0.55480(7) 0.33678(13) 0.93349(5) 0.0226(2) Uani 1 1 d
Cl3 Cl 0.55231(2) 0.13130(3) 0.951037(13) 0.03145(6) Uani 1 1 d
Cl4 Cl 0.45293(2) 0.40571(4) 0.901511(17) 0.04337(9) Uani 1 1 d
H41A H 0.5938(10) 0.3494(17) 0.9099(6) 0.042(4) Uiso 1 1 d
H41B H 0.5702(10) 0.3940(17) 0.9646(6) 0.041(4) Uiso 1 1 d

loop_
_atom_site_aniso_label
_atom_site_aniso_U_11
_atom_site_aniso_U_22
_atom_site_aniso_U_33
_atom_site_aniso_U_23
_atom_site_aniso_U_13
_atom_site_aniso_U_12
Ru1 0.00863(2) 0.00928(3) 0.00840(3) -0.00086(2) 0.00164(2) 0.00092(2)
Cl1 0.01125(8) 0.01900(10) 0.01392(9) 0.00023(8) 0.00248(7) -0.00261(7)
Cl2 0.01659(9) 0.01245(9) 0.01769(10) -0.00058(7) 0.00504(7) -0.00320(7)
O1 0.0133(3) 0.0139(3) 0.0096(3) 0.0000(2) 0.0014(2) 0.0043(2)
N1 0.0146(3) 0.0110(3) 0.0100(3) -0.0018(2) 0.0021(2) 0.0039(2)
N2 0.0126(3) 0.0110(3) 0.0109(3) -0.0008(2) 0.0020(2) 0.0033(2)
C1 0.0093(3) 0.0100(3) 0.0102(3) 0.0000(3) 0.0023(2) -0.0011(3)
C2 0.0204(4) 0.0163(4) 0.0141(4) -0.0028(3) 0.0033(3) 0.0076(3)
C3 0.0213(4) 0.0151(4) 0.0173(4) -0.0039(3) 0.0008(3) 0.0088(3)
C4 0.0119(3) 0.0121(4) 0.0086(3) -0.0007(3) 0.0022(3) 0.0005(3)
C5 0.0153(4) 0.0138(4) 0.0123(4) -0.0026(3) 0.0028(3) -0.0013(3)
C6 0.0166(4) 0.0191(4) 0.0102(4) -0.0031(3) 0.0010(3) -0.0026(3)
C7 0.0211(4) 0.0251(5) 0.0102(4) -0.0003(3) 0.0048(3) -0.0014(4)
C8 0.0213(4) 0.0204(4) 0.0130(4) 0.0018(4) 0.0060(3) -0.0058(4)
C9 0.0138(4) 0.0182(4) 0.0130(4) -0.0014(3) 0.0042(3) -0.0034(3)
C10 0.0284(5) 0.0158(4) 0.0139(4) 0.0030(3) 0.0018(4) -0.0008(4)
C11 0.0182(4) 0.0175(4) 0.0115(4) 0.0013(3) 0.0013(3) 0.0047(3)
C12 0.0145(4) 0.0140(4) 0.0097(4) -0.0003(3) 0.0027(3) 0.0022(3)
C13 0.0153(4) 0.0237(5) 0.0123(4) 0.0003(3) 0.0003(3) 0.0003(3)
C14 0.0106(3) 0.0094(3) 0.0107(3) 0.0003(3) 0.0013(3) 0.0019(3)
C15 0.0119(3) 0.0097(4) 0.0151(4) 0.0010(3) 0.0028(3) -0.0001(3)
C16 0.0156(4) 0.0127(4) 0.0143(4) 0.0021(3) 0.0046(3) 0.0009(3)
C17 0.0161(4) 0.0124(4) 0.0120(4) 0.0003(3) 0.0008(3) 0.0036(3)
C18 0.0118(3) 0.0143(4) 0.0156(4) -0.0002(3) -0.0004(3) -0.0002(3)
C19 0.0105(3) 0.0111(4) 0.0141(4) 0.0014(3) 0.0024(3) 0.0007(3)
C20 0.0164(4) 0.0175(4) 0.0223(5) 0.0016(4) 0.0016(3) -0.0061(3)
C21 0.0253(5) 0.0211(5) 0.0130(4) -0.0009(4) 0.0001(4) 0.0042(4)
C22 0.0160(4) 0.0189(5) 0.0204(5) 0.0020(4) 0.0064(3) -0.0035(3)
C23 0.0115(3) 0.0110(4) 0.0120(4) -0.0011(3) 0.0014(3) 0.0010(3)
C24 0.0116(3) 0.0101(4) 0.0110(3) -0.0020(3) 0.0020(3) -0.0011(3)
C25 0.0155(3) 0.0132(4) 0.0109(3) -0.0011(3) 0.0012(3) -0.0014(3)
C26 0.0217(4) 0.0159(4) 0.0116(4) -0.0023(3) 0.0053(3) -0.0014(3)
C27 0.0190(4) 0.0156(4) 0.0166(4) -0.0035(3) 0.0089(3) 0.0002(3)
C28 0.0133(3) 0.0138(4) 0.0162(4) -0.0018(3) 0.0044(3) 0.0019(3)
C29 0.0111(3) 0.0112(3) 0.0105(4) -0.0018(3) 0.0022(3) -0.0008(3)
C30 0.0173(4) 0.0172(4) 0.0141(4) 0.0018(3) 0.0009(3) 0.0080(3)
C31 0.0158(4) 0.0346(6) 0.0259(6) 0.0044(5) -0.0032(4) 0.0034(4)
C32 0.0283(5) 0.0202(5) 0.0161(5) 0.0044(4) 0.0044(4) 0.0072(4)
C41 0.0218(5) 0.0191(5) 0.0274(6) 0.0004(4) 0.0062(4) -0.0030(4)
Cl3 0.03913(16) 0.01851(12) 0.03402(16) 0.00488(11) 0.00003(12) 0.00181(11)
Cl4 0.02590(14) 0.04162(18) 0.0657(3) 0.02839(17) 0.01667(14) 0.01254(13)

loop_
_atom_type_symbol
_atom_type_description
_atom_type_scat_dispersion_real
_atom_type_scat_dispersion_imag
_atom_type_scat_source
C C 0.0033 0.0016 'International Tables Vol C Tables 4.2.6.8 and 6.1.1.4'
H H 0.0000 0.0000 'International Tables Vol C Tables 4.2.6.8 and 6.1.1.4'
N N 0.0061 0.0033 'International Tables Vol C Tables 4.2.6.8 and 6.1.1.4'
O O 0.0106 0.0060 'International Tables Vol C Tables 4.2.6.8 and 6.1.1.4'
Cl Cl 0.1484 0.1585 'International Tables Vol C Tables 4.2.6.8 and 6.1.1.4'
Ru Ru -1.2594 0.8363 'International Tables Vol C Tables 4.2.6.8 and 6.1.1.4'

loop_
_geom_angle_atom_site_label_1
_geom_angle_atom_site_label_2
_geom_angle_atom_site_label_3
_geom_angle
_geom_angle_publ_flag
C23 Ru1 C1 101.92(4) yes
C23 Ru1 H12A 169.0(3) yes
C1 Ru1 H12A 83.6(3) yes
C23 Ru1 O1 78.09(3) yes
C1 Ru1 O1 178.34(3) yes
H12A Ru1 O1 96.7(3) yes
C23 Ru1 Cl1 94.59(3) yes
C1 Ru1 Cl1 91.92(2) yes
H12A Ru1 Cl1 94.7(3) yes
O1 Ru1 Cl1 86.425(18) yes
C23 Ru1 Cl2 97.17(3) yes
C1 Ru1 Cl2 90.59(3) yes
H12A Ru1 Cl2 73.1(3) yes
O1 Ru1 Cl2 91.050(18) yes
Cl1 Ru1 Cl2 167.197(8) yes
C29 O1 C30 118.83(7) ?
C29 O1 Ru1 107.45(5) ?
C30 O1 Ru1 131.39(5) ?
C1 N1 C2 112.49(7) ?
C1 N1 C4 128.32(7) ?
C2 N1 C4 118.24(7) ?
C1 N2 C14 127.96(7) ?
C1 N2 C3 113.58(7) ?
C14 N2 C3 118.45(7) ?
N2 C1 N1 107.53(7) ?
N2 C1 Ru1 130.06(6) ?
N1 C1 Ru1 122.40(6) ?
N1 C2 C3 103.45(7) ?
N1 C2 H2A 108.7(8) ?
C3 C2 H2A 114.3(8) ?
N1 C2 H2B 111.2(8) ?
C3 C2 H2B 110.8(8) ?
H2A C2 H2B 108.5(11) ?
N2 C3 C2 102.69(7) ?
N2 C3 H3A 108.4(9) ?
C2 C3 H3A 112.3(8) ?
N2 C3 H3B 110.4(8) ?
C2 C3 H3B 113.6(8) ?
H3A C3 H3B 109.2(11) ?
N1 C4 C12 111.39(7) ?
N1 C4 C9 110.09(7) ?
C12 C4 C9 108.87(7) ?
N1 C4 C5 109.49(7) ?
C12 C4 C5 107.72(7) ?
C9 C4 C5 109.23(7) ?
C6 C5 C4 109.95(7) ?
C6 C5 H5A 108.1(7) ?
C4 C5 H5A 111.5(7) ?
C6 C5 H5B 109.3(6) ?
C4 C5 H5B 109.4(6) ?
H5A C5 H5B 108.4(9) ?
C13 C6 C7 109.91(8) ?
C13 C6 C5 109.61(8) ?
C7 C6 C5 109.47(8) ?
C13 C6 H6 109.7(7) ?
C7 C6 H6 110.9(7) ?
C5 C6 H6 107.2(7) ?
C6 C7 C8 109.58(8) ?
C6 C7 H7A 109.9(8) ?
C8 C7 H7A 107.4(8) ?
C6 C7 H7B 110.0(7) ?
C8 C7 H7B 111.3(7) ?
H7A C7 H7B 108.6(10) ?
C10 C8 C7 109.42(8) ?
C10 C8 C9 109.46(8) ?
C7 C8 C9 109.31(8) ?
C10 C8 H8 108.3(7) ?
C7 C8 H8 111.2(8) ?
C9 C8 H8 109.1(8) ?
C8 C9 C4 110.27(7) ?
C8 C9 H9A 110.8(7) ?
C4 C9 H9A 107.3(7) ?
C8 C9 H9B 109.5(7) ?
C4 C9 H9B 110.3(7) ?
H9A C9 H9B 108.6(10) ?
C11 C10 C8 109.40(8) ?
C11 C10 H10A 108.6(8) ?
C8 C10 H10A 110.9(8) ?
C11 C10 H10B 110.9(8) ?
C8 C10 H10B 108.6(8) ?
H10A C10 H10B 108.5(10) ?
C10 C11 C13 109.88(8) ?
C10 C11 C12 109.65(8) ?
C13 C11 C12 108.80(8) ?
C10 C11 H11 109.9(7) ?
C13 C11 H11 111.2(7) ?
C12 C11 H11 107.4(7) ?
C4 C12 C11 110.81(8) ?
C4 C12 H12A 108.0(7) ?
C11 C12 H12A 104.7(7) ?
C4 C12 H12B 108.5(7) ?
C11 C12 H12B 110.4(7) ?
H12A C12 H12B 114.4(10) ?
C6 C13 C11 109.08(8) ?
C6 C13 H13A 108.3(7) ?
C11 C13 H13A 111.5(7) ?
C6 C13 H13B 109.5(8) ?
C11 C13 H13B 109.6(7) ?
H13A C13 H13B 108.8(10) ?
C19 C14 C15 121.49(8) ?
C19 C14 N2 119.07(8) ?
C15 C14 N2 119.42(8) ?
C16 C15 C14 118.11(8) ?
C16 C15 C20 120.59(9) ?
C14 C15 C20 121.29(8) ?
C17 C16 C15 122.12(9) ?
C17 C16 H16 120.1(8) ?
C15 C16 H16 117.8(8) ?
C16 C17 C18 118.14(8) ?
C16 C17 C21 121.13(9) ?
C18 C17 C21 120.73(9) ?
C17 C18 C19 121.89(8) ?
C17 C18 H18 119.8(7) ?
C19 C18 H18 118.3(7) ?
C18 C19 C14 118.09(8) ?
C18 C19 C22 120.60(8) ?
C14 C19 C22 121.24(8) ?
C15 C20 H20A 110.8(8) ?
C15 C20 H20B 111.5(8) ?
H20A C20 H20B 109.3(11) ?
C15 C20 H20C 112.5(8) ?
H20A C20 H20C 106.0(11) ?
H20B C20 H20C 106.6(11) ?
C17 C21 H21A 113.3(9) ?
C17 C21 H21B 111.5(9) ?
H21A C21 H21B 106.6(12) ?
C17 C21 H21C 111.3(9) ?
H21A C21 H21C 107.4(12) ?
H21B C21 H21C 106.3(11) ?
C19 C22 H22A 109.4(8) ?
C19 C22 H22B 107.2(9) ?
H22A C22 H22B 109.3(11) ?
C19 C22 H22C 110.4(9) ?
H22A C22 H22C 107.4(11) ?
H22B C22 H22C 113.0(12) ?
C24 C23 Ru1 117.98(6) ?
C24 C23 H23 116.4(8) ?
Ru1 C23 H23 125.6(8) ?
C25 C24 C29 118.79(8) ?
C25 C24 C23 122.40(8) ?
C29 C24 C23 118.77(8) ?
C26 C25 C24 120.75(8) ?
C26 C25 H25 121.4(8) ?
C24 C25 H25 117.8(8) ?
C25 C26 C27 119.41(9) ?
C25 C26 H26 122.0(8) ?
C27 C26 H26 118.6(8) ?
C26 C27 C28 121.34(9) ?
C26 C27 H27 120.3(7) ?
C28 C27 H27 118.3(7) ?
C29 C28 C27 118.66(8) ?
C29 C28 H28 122.1(8) ?
C27 C28 H28 119.3(8) ?
O1 C29 C28 125.78(8) ?
O1 C29 C24 113.18(7) ?
C28 C29 C24 121.01(8) ?
O1 C30 C32 107.34(8) ?
O1 C30 C31 109.03(8) ?
C32 C30 C31 114.00(9) ?
O1 C30 H30 108.0(7) ?
C32 C30 H30 111.0(8) ?
C31 C30 H30 107.2(7) ?
C30 C31 H31A 111.8(9) ?
C30 C31 H31B 109.4(9) ?
H31A C31 H31B 108.2(12) ?
C30 C31 H31C 112.0(8) ?
H31A C31 H31C 104.0(11) ?
H31B C31 H31C 111.3(12) ?
C30 C32 H32A 112.4(9) ?
C30 C32 H32B 106.9(10) ?
H32A C32 H32B 109.1(12) ?
C30 C32 H32C 111.4(8) ?
H32A C32 H32C 108.5(12) ?
H32B C32 H32C 108.4(12) ?
Cl4 C41 Cl3 111.40(6) ?
Cl4 C41 H41A 109.8(9) ?
Cl3 C41 H41A 108.2(9) ?
Cl4 C41 H41B 107.3(10) ?
Cl3 C41 H41B 108.0(9) ?
H41A C41 H41B 112.1(13) ?

loop_
_geom_bond_atom_site_label_1
_geom_bond_atom_site_label_2
_geom_bond_distance
_geom_bond_publ_flag
Ru1 C23 1.8382(9) yes
Ru1 C1 1.9854(8) yes
Ru1 H12A 2.213(12) yes
Ru1 O1 2.3203(6) yes
Ru1 Cl1 2.3672(2) yes
Ru1 Cl2 2.3823(2) yes
O1 C29 1.3728(11) ?
O1 C30 1.4734(11) ?
N1 C1 1.3569(11) ?
N1 C2 1.4764(12) ?
N1 C4 1.4787(11) ?
N2 C1 1.3489(11) ?
N2 C14 1.4292(11) ?
N2 C3 1.4689(12) ?
C2 C3 1.5136(14) ?
C2 H2A 0.950(13) ?
C2 H2B 0.966(12) ?
C3 H3A 0.952(13) ?
C3 H3B 0.982(14) ?
C4 C12 1.5298(12) ?
C4 C9 1.5403(13) ?
C4 C5 1.5439(12) ?
C5 C6 1.5373(13) ?
C5 H5A 0.963(12) ?
C5 H5B 0.969(11) ?
C6 C13 1.5276(14) ?
C6 C7 1.5308(14) ?
C6 H6 0.942(11) ?
C7 C8 1.5350(14) ?
C7 H7A 0.938(13) ?
C7 H7B 0.959(12) ?
C8 C10 1.5328(15) ?
C8 C9 1.5355(14) ?
C8 H8 0.923(12) ?
C9 H9A 0.930(12) ?
C9 H9B 0.975(12) ?
C10 C11 1.5306(15) ?
C10 H10A 0.945(13) ?
C10 H10B 0.966(13) ?
C11 C13 1.5333(14) ?
C11 C12 1.5393(13) ?
C11 H11 0.973(12) ?
C12 H12A 0.970(12) ?
C12 H12B 0.959(12) ?
C13 H13A 0.958(12) ?
C13 H13B 0.958(12) ?
C14 C19 1.3976(12) ?
C14 C15 1.3981(13) ?
C15 C16 1.3916(13) ?
C15 C20 1.5047(13) ?
C16 C17 1.3888(13) ?
C16 H16 0.922(13) ?
C17 C18 1.3926(14) ?
C17 C21 1.5057(13) ?
C18 C19 1.3951(13) ?
C18 H18 0.925(11) ?
C19 C22 1.5005(13) ?
C20 H20A 0.960(14) ?
C20 H20B 0.953(14) ?
C20 H20C 0.925(13) ?
C21 H21A 0.989(16) ?
C21 H21B 0.923(15) ?
C21 H21C 0.949(15) ?
C22 H22A 0.954(14) ?
C22 H22B 0.930(14) ?
C22 H22C 0.919(14) ?
C23 C24 1.4485(12) ?
C23 H23 0.954(13) ?
C24 C25 1.3999(12) ?
C24 C29 1.4055(12) ?
C25 C26 1.3840(13) ?
C25 H25 0.908(12) ?
C26 C27 1.3906(14) ?
C26 H26 0.912(13) ?
C27 C28 1.3950(14) ?
C27 H27 0.979(12) ?
C28 C29 1.3892(13) ?
C28 H28 0.935(12) ?
C30 C32 1.5070(15) ?
C30 C31 1.5077(15) ?
C30 H30 0.983(12) ?
C31 H31A 0.934(14) ?
C31 H31B 0.966(14) ?
C31 H31C 0.974(14) ?
C32 H32A 0.938(16) ?
C32 H32B 0.917(15) ?
C32 H32C 0.930(14) ?
C41 Cl4 1.7594(12) ?
C41 Cl3 1.7599(11) ?
C41 H41A 0.938(16) ?
C41 H41B 0.903(15) ?
